data_7013200
loop_
_publ_author_name
'Juan C. Mareque Rivas'
'Emiliano Salvagni'
'Rafael Torres Mart\'in de Rosales'
'Simon Parsons'

_publ_section_title
;
 Internal hydrogen bonding in tetrahedral and trigonal bipyramidal
 zinc(II) complexes of pyridine-based ligands
;
_journal_issue 17
_journal_name_full 'Dalton Trans.'
_journal_page_first 3339
_journal_page_last 3349
_journal_paper_doi 10.1039/b305476b
_journal_year 2003
_chemical_formula_moiety '[ZnCl2(L6)]'
_chemical_formula_sum 'C10 H15 Cl2 N3 O Zn'
_chemical_formula_weight 329.52
_chemical_name_systematic
;
?
;
_space_group_IT_number 14
_symmetry_cell_setting monoclinic
_symmetry_space_group_name_Hall '-P 2yn'
_symmetry_space_group_name_H-M 'P 1 21/n 1'
_atom_sites_solution_hydrogens 'geom/difmap (H7NA&B)'
_atom_sites_solution_primary direct
_atom_sites_solution_secondary difmap
_audit_creation_method SHELXL-97
_cell_angle_alpha 90.00
_cell_angle_beta 96.1520(10)
_cell_angle_gamma 90.00
_cell_formula_units_Z 4
_cell_length_a 7.3993(4)
_cell_length_b 10.5846(6)
_cell_length_c 17.0626(10)
_cell_measurement_reflns_used 2170
_cell_measurement_temperature 150(2)
_cell_measurement_theta_max 22.5
_cell_measurement_theta_min 2
_cell_volume 1328.62(13)
_computing_structure_refinement 'SHELXL-97 (Sheldrick, 1997)'
_computing_structure_solution 'SHELXS-97 (Sheldrick, 1990)'
_diffrn_ambient_temperature 150(2)
_diffrn_measured_fraction_theta_full 0.910
_diffrn_measured_fraction_theta_max 0.910
_diffrn_measurement_device_type 'Bruker SMART APEX'
_diffrn_measurement_method omega
_diffrn_radiation_monochromator graphite
_diffrn_radiation_source 'fine-focus sealed tube'
_diffrn_radiation_type MoK\a
_diffrn_radiation_wavelength 0.71073
_diffrn_reflns_av_R_equivalents 0.0200
_diffrn_reflns_av_sigmaI/netI 0.0249
_diffrn_reflns_limit_h_max 9
_diffrn_reflns_limit_h_min -10
_diffrn_reflns_limit_k_max 14
_diffrn_reflns_limit_k_min -14
_diffrn_reflns_limit_l_max 11
_diffrn_reflns_limit_l_min -22
_diffrn_reflns_number 8041
_diffrn_reflns_theta_full 28.84
_diffrn_reflns_theta_max 28.84
_diffrn_reflns_theta_min 2.27
_exptl_absorpt_coefficient_mu 2.237
_exptl_absorpt_correction_T_max 1
_exptl_absorpt_correction_T_min 0.727
_exptl_absorpt_correction_type multi-scan
_exptl_absorpt_process_details Sadabs
_exptl_crystal_colour Colourless
_exptl_crystal_density_diffrn 1.647
_exptl_crystal_density_method 'not measured'
_exptl_crystal_description block
_exptl_crystal_F_000 672
_exptl_crystal_size_max 0.60
_exptl_crystal_size_mid 0.17
_exptl_crystal_size_min 0.13
_refine_diff_density_max 0.372
_refine_diff_density_min -0.301
_refine_diff_density_rms 0.077
_refine_ls_extinction_method none
_refine_ls_goodness_of_fit_ref 1.062
_refine_ls_hydrogen_treatment 'riding/refall (H7NA&B)'
_refine_ls_matrix_type full
_refine_ls_number_parameters 162
_refine_ls_number_reflns 3169
_refine_ls_number_restraints 0
_refine_ls_restrained_S_all 1.062
_refine_ls_R_factor_all 0.0283
_refine_ls_R_factor_gt 0.0261
_refine_ls_shift/su_max 0.001
_refine_ls_shift/su_mean 0.000
_refine_ls_structure_factor_coef Fsqd
_refine_ls_weighting_details 'calc w=1/[\s^2^(Fo^2^)+(0.0320P)^2^+0.6137P] where P=(Fo^2^+2Fc^2^)/3'
_refine_ls_weighting_scheme calc
_refine_ls_wR_factor_gt 0.0654
_refine_ls_wR_factor_ref 0.0664
_reflns_number_gt 2939
_reflns_number_total 3169
_reflns_threshold_expression >2sigma(I)
_cod_data_source_file b305476b.txt
_cod_data_source_block r57122
_cod_depositor_comments
;
The following automatic conversions were performed:
'_symmetry_cell_setting' value 'Monoclinic' changed to 'monoclinic'
according to '/home/saulius/struct/CIF-dictionaries/cif_core.dic'
dictionary named 'cif_core.dic' version 2.4.1 from
2010-06-29.

'_exptl_absorpt_correction_type' value 'Multiscan' changed to
'multi-scan' according to
'/home/saulius/struct/CIF-dictionaries/cif_core.dic' dictionary named
'cif_core.dic' version 2.4.1 from 2010-06-29.

Automatic conversion script
Id: cif_fix_enum 1527 2010-12-29 10:47:43Z saulius 
;
_cod_original_sg_symbol_H-M P21/n
_cod_database_code 7013200

loop_
_symmetry_equiv_pos_as_xyz
'x, y, z'
'-x+1/2, y+1/2, -z+1/2'
'-x, -y, -z'
'x-1/2, -y-1/2, z-1/2'

loop_
_atom_site_label
_atom_site_type_symbol
_atom_site_fract_x
_atom_site_fract_y
_atom_site_fract_z
_atom_site_U_iso_or_equiv
_atom_site_adp_type
_atom_site_occupancy
_atom_site_symmetry_multiplicity
_atom_site_calc_flag
_atom_site_refinement_flags
_atom_site_disorder_assembly
_atom_site_disorder_group
Zn Zn 0.04014(2) 0.910979(18) 0.196731(11) 0.01747(7) Uani 1 1 d . . .
Cl2 Cl -0.08939(7) 1.09736(4) 0.17532(3) 0.03245(12) Uani 1 1 d . . .
N1 N 0.30934(19) 0.92774(13) 0.16932(8) 0.0179(3) Uani 1 1 d . . .
C1 C 0.3920(2) 0.99552(17) 0.24016(10) 0.0226(3) Uani 1 1 d . . .
H1A H 0.3517 1.0848 0.2378 0.027 Uiso 1 1 calc R . .
H1B H 0.5260 0.9943 0.2412 0.027 Uiso 1 1 calc R . .
N2 N 0.16372(18) 0.89343(13) 0.30897(8) 0.0177(3) Uani 1 1 d . . .
C2 C 0.3382(2) 0.93507(16) 0.31418(10) 0.0191(3) Uani 1 1 d . . .
Cl1 Cl -0.11759(5) 0.74301(4) 0.15443(3) 0.02507(10) Uani 1 1 d . . .
C3 C 0.4530(2) 0.92645(17) 0.38230(11) 0.0236(4) Uani 1 1 d . . .
H3A H 0.5755 0.9543 0.3844 0.028 Uiso 1 1 calc R . .
C4 C 0.3847(3) 0.87541(17) 0.44869(10) 0.0245(4) Uani 1 1 d . . .
H4A H 0.4611 0.8689 0.4970 0.029 Uiso 1 1 calc R . .
C5 C 0.2086(2) 0.83475(17) 0.44455(10) 0.0234(4) Uani 1 1 d . . .
H5A H 0.1614 0.8012 0.4898 0.028 Uiso 1 1 calc R . .
C6 C 0.0984(2) 0.84330(16) 0.37232(10) 0.0196(3) Uani 1 1 d . . .
N7 N -0.0758(2) 0.80343(17) 0.36526(10) 0.0278(3) Uani 1 1 d . . .
C11 C 0.3273(3) 1.00449(18) 0.09817(10) 0.0250(4) Uani 1 1 d . . .
H11A H 0.4567 1.0263 0.0957 0.030 Uiso 1 1 calc R . .
H11B H 0.2581 1.0841 0.1009 0.030 Uiso 1 1 calc R . .
C12 C 0.2568(3) 0.93244(19) 0.02545(11) 0.0283(4) Uani 1 1 d . . .
H12A H 0.1266 0.9126 0.0275 0.034 Uiso 1 1 calc R . .
H12B H 0.2672 0.9855 -0.0216 0.034 Uiso 1 1 calc R . .
O13 O 0.35568(18) 0.81794(14) 0.01881(7) 0.0315(3) Uani 1 1 d . . .
C14 C 0.3378(3) 0.73986(18) 0.08577(11) 0.0280(4) Uani 1 1 d . . .
H14A H 0.4073 0.6608 0.0811 0.034 Uiso 1 1 calc R . .
H14B H 0.2084 0.7172 0.0871 0.034 Uiso 1 1 calc R . .
C15 C 0.4066(2) 0.80606(17) 0.16130(10) 0.0230(4) Uani 1 1 d . . .
H15A H 0.3887 0.7508 0.2066 0.028 Uiso 1 1 calc R . .
H15B H 0.5385 0.8225 0.1619 0.028 Uiso 1 1 calc R . .
H7NB H -0.111(3) 0.766(2) 0.4023(13) 0.024(5) Uiso 1 1 d . . .
H7NA H -0.123(3) 0.790(2) 0.3207(15) 0.035(6) Uiso 1 1 d . . .

loop_
_atom_site_aniso_label
_atom_site_aniso_U_11
_atom_site_aniso_U_22
_atom_site_aniso_U_33
_atom_site_aniso_U_23
_atom_site_aniso_U_13
_atom_site_aniso_U_12
Zn 0.01555(11) 0.02227(12) 0.01444(11) -0.00093(7) 0.00087(7) 0.00227(7)
Cl2 0.0377(3) 0.0284(2) 0.0293(2) -0.00486(18) -0.00549(19) 0.01478(18)
N1 0.0179(6) 0.0222(7) 0.0138(6) 0.0004(5) 0.0025(5) 0.0004(5)
C1 0.0214(8) 0.0299(9) 0.0166(8) -0.0012(7) 0.0021(6) -0.0076(7)
N2 0.0169(6) 0.0218(7) 0.0142(6) 0.0000(5) 0.0014(5) -0.0006(5)
C2 0.0187(8) 0.0213(8) 0.0175(8) -0.0022(6) 0.0023(6) -0.0017(6)
Cl1 0.01905(19) 0.0283(2) 0.0275(2) -0.00515(17) 0.00051(16) -0.00200(15)
C3 0.0207(8) 0.0272(9) 0.0219(9) -0.0025(7) -0.0020(7) -0.0032(7)
C4 0.0314(9) 0.0246(9) 0.0159(8) -0.0008(7) -0.0049(7) -0.0014(7)
C5 0.0308(9) 0.0245(9) 0.0150(8) 0.0019(7) 0.0025(7) -0.0015(7)
C6 0.0227(8) 0.0197(8) 0.0166(8) -0.0009(6) 0.0034(6) -0.0004(6)
N7 0.0248(8) 0.0403(10) 0.0191(8) 0.0048(7) 0.0050(6) -0.0084(7)
C11 0.0298(9) 0.0266(9) 0.0198(8) 0.0043(7) 0.0082(7) -0.0010(7)
C12 0.0336(10) 0.0355(10) 0.0164(8) 0.0020(7) 0.0051(7) 0.0088(8)
O13 0.0361(7) 0.0408(8) 0.0188(6) -0.0029(6) 0.0086(5) 0.0112(6)
C14 0.0296(9) 0.0294(10) 0.0259(9) -0.0044(7) 0.0077(7) 0.0064(7)
C15 0.0199(8) 0.0289(9) 0.0208(8) 0.0024(7) 0.0042(6) 0.0077(7)

loop_
_atom_type_symbol
_atom_type_description
_atom_type_scat_dispersion_real
_atom_type_scat_dispersion_imag
_atom_type_scat_source
C C 0.0033 0.0016 'International Tables Vol C Tables 4.2.6.8 and 6.1.1.4'
H H 0.0000 0.0000 'International Tables Vol C Tables 4.2.6.8 and 6.1.1.4'
N N 0.0061 0.0033 'International Tables Vol C Tables 4.2.6.8 and 6.1.1.4'
O O 0.0106 0.0060 'International Tables Vol C Tables 4.2.6.8 and 6.1.1.4'
Cl Cl 0.1484 0.1585 'International Tables Vol C Tables 4.2.6.8 and 6.1.1.4'
Zn Zn 0.2839 1.4301 'International Tables Vol C Tables 4.2.6.8 and 6.1.1.4'

loop_
_geom_angle_atom_site_label_1
_geom_angle_atom_site_label_2
_geom_angle_atom_site_label_3
_geom_angle
_geom_angle_site_symmetry_1
_geom_angle_site_symmetry_3
_geom_angle_publ_flag
N2 Zn N1 82.90(5) . . ?
N2 Zn Cl1 113.71(4) . . ?
N1 Zn Cl1 118.44(4) . . ?
N2 Zn Cl2 112.32(4) . . ?
N1 Zn Cl2 107.03(4) . . ?
Cl1 Zn Cl2 117.473(19) . . ?
C11 N1 C1 109.79(13) . . ?
C11 N1 C15 108.23(13) . . ?
C1 N1 C15 109.45(13) . . ?
C11 N1 Zn 113.58(11) . . ?
C1 N1 Zn 100.23(10) . . ?
C15 N1 Zn 115.24(10) . . ?
N1 C1 C2 110.84(13) . . ?
N1 C1 H1A 109.5 . . ?
C2 C1 H1A 109.5 . . ?
N1 C1 H1B 109.5 . . ?
C2 C1 H1B 109.5 . . ?
H1A C1 H1B 108.1 . . ?
C6 N2 C2 119.89(14) . . ?
C6 N2 Zn 128.98(11) . . ?
C2 N2 Zn 111.05(11) . . ?
N2 C2 C3 122.26(16) . . ?
N2 C2 C1 114.67(14) . . ?
C3 C2 C1 123.04(15) . . ?
C2 C3 C4 117.97(16) . . ?
C2 C3 H3A 121.0 . . ?
C4 C3 H3A 121.0 . . ?
C5 C4 C3 120.36(16) . . ?
C5 C4 H4A 119.8 . . ?
C3 C4 H4A 119.8 . . ?
C4 C5 C6 119.02(16) . . ?
C4 C5 H5A 120.5 . . ?
C6 C5 H5A 120.5 . . ?
N2 C6 N7 118.41(16) . . ?
N2 C6 C5 120.47(15) . . ?
N7 C6 C5 121.12(16) . . ?
C6 N7 H7NB 118.0(15) . . ?
C6 N7 H7NA 116.4(17) . . ?
H7NB N7 H7NA 120(2) . . ?
N1 C11 C12 110.21(15) . . ?
N1 C11 H11A 109.6 . . ?
C12 C11 H11A 109.6 . . ?
N1 C11 H11B 109.6 . . ?
C12 C11 H11B 109.6 . . ?
H11A C11 H11B 108.1 . . ?
O13 C12 C11 111.17(15) . . ?
O13 C12 H12A 109.4 . . ?
C11 C12 H12A 109.4 . . ?
O13 C12 H12B 109.4 . . ?
C11 C12 H12B 109.4 . . ?
H12A C12 H12B 108.0 . . ?
C12 O13 C14 109.63(13) . . ?
O13 C14 C15 111.32(16) . . ?
O13 C14 H14A 109.4 . . ?
C15 C14 H14A 109.4 . . ?
O13 C14 H14B 109.4 . . ?
C15 C14 H14B 109.4 . . ?
H14A C14 H14B 108.0 . . ?
N1 C15 C14 111.03(14) . . ?
N1 C15 H15A 109.4 . . ?
C14 C15 H15A 109.4 . . ?
N1 C15 H15B 109.4 . . ?
C14 C15 H15B 109.4 . . ?
H15A C15 H15B 108.0 . . ?

loop_
_geom_bond_atom_site_label_1
_geom_bond_atom_site_label_2
_geom_bond_distance
_geom_bond_site_symmetry_2
_geom_bond_publ_flag
Zn N2 2.0403(14) . ?
Zn N1 2.1018(14) . ?
Zn Cl1 2.2053(5) . ?
Zn Cl2 2.2066(5) . ?
N1 C11 1.479(2) . ?
N1 C1 1.480(2) . ?
N1 C15 1.489(2) . ?
C1 C2 1.507(2) . ?
C1 H1A 0.9900 . ?
C1 H1B 0.9900 . ?
N2 C6 1.340(2) . ?
N2 C2 1.358(2) . ?
C2 C3 1.367(2) . ?
C3 C4 1.398(3) . ?
C3 H3A 0.9500 . ?
C4 C5 1.367(3) . ?
C4 H4A 0.9500 . ?
C5 C6 1.406(2) . ?
C5 H5A 0.9500 . ?
C6 N7 1.349(2) . ?
N7 H7NB 0.81(2) . ?
N7 H7NA 0.81(2) . ?
C11 C12 1.502(3) . ?
C11 H11A 0.9900 . ?
C11 H11B 0.9900 . ?
C12 O13 1.427(2) . ?
C12 H12A 0.9900 . ?
C12 H12B 0.9900 . ?
O13 C14 1.428(2) . ?
C14 C15 1.507(2) . ?
C14 H14A 0.9900 . ?
C14 H14B 0.9900 . ?
C15 H15A 0.9900 . ?
C15 H15B 0.9900 . ?
